data_7026804
loop_
_publ_author_name
'Kitchen, Jonathan A.'
'Jameson, Guy N. L.'
'Milway, Victoria A.'
'Tallon, Jeffery L.'
'Brooker, Sally'

_publ_section_title
;
 When three is not a crowd: the first trinuclear complexes of
 N4-substituted-3,5-dipyridyl-1,2,4-triazole ligands,
 [Fe(II)3(Rdpt)4(NCS)6].
;
_journal_issue 33
_journal_name_full 'Dalton transactions (Cambridge, England : 2003)'
_journal_page_first 7637
_journal_page_last 7639
_journal_paper_doi 10.1039/c0dt00716a
_journal_volume 39
_journal_year 2010
_chemical_formula_sum 'C78 H52 Fe3 N26 S6'
_chemical_formula_weight 1713.37
_chemical_name_systematic
;
?
;
_space_group_IT_number 2
_symmetry_cell_setting triclinic
_symmetry_space_group_name_Hall '-P 1'
_symmetry_space_group_name_H-M 'P -1'
_atom_sites_solution_hydrogens geom
_atom_sites_solution_primary direct
_atom_sites_solution_secondary difmap
_audit_creation_method SHELXL-97
_cell_angle_alpha 114.110(3)
_cell_angle_beta 113.698(3)
_cell_angle_gamma 96.908(2)
_cell_formula_units_Z 1
_cell_length_a 12.3260(6)
_cell_length_b 14.0041(8)
_cell_length_c 14.1140(13)
_cell_measurement_reflns_used 9639
_cell_measurement_temperature 91(2)
_cell_measurement_theta_max 26.34
_cell_measurement_theta_min 2.84
_cell_volume 1914.7(2)
_computing_cell_refinement 'APEX2 & SAINT (Bruker, 2006)'
_computing_data_collection 'APEX2 (Bruker, 2006)'
_computing_data_reduction SAINT
_computing_structure_refinement 'SHELXL-97 (Sheldrick, 1997)'
_computing_structure_solution 'SHELXS-97 (Sheldrick, 1990)'
_diffrn_ambient_temperature 91(2)
_diffrn_measured_fraction_theta_full 0.982
_diffrn_measured_fraction_theta_max 0.982
_diffrn_measurement_device_type 'Bruker Kappa Apex II area detector'
_diffrn_measurement_method '\f and \w scans'
_diffrn_radiation_monochromator graphite
_diffrn_radiation_source 'fine-focus sealed tube'
_diffrn_radiation_type MoK\a
_diffrn_radiation_wavelength 0.71073
_diffrn_reflns_av_R_equivalents 0.0428
_diffrn_reflns_av_sigmaI/netI 0.0397
_diffrn_reflns_limit_h_max 15
_diffrn_reflns_limit_h_min -15
_diffrn_reflns_limit_k_max 17
_diffrn_reflns_limit_k_min -17
_diffrn_reflns_limit_l_max 17
_diffrn_reflns_limit_l_min -17
_diffrn_reflns_number 30978
_diffrn_reflns_theta_full 26.46
_diffrn_reflns_theta_max 26.46
_diffrn_reflns_theta_min 1.76
_exptl_absorpt_coefficient_mu 0.789
_exptl_absorpt_correction_T_max 0.7454
_exptl_absorpt_correction_T_min 0.6784
_exptl_absorpt_correction_type multi-scan
_exptl_absorpt_process_details SCALE
_exptl_crystal_colour Yellow
_exptl_crystal_density_diffrn 1.486
_exptl_crystal_density_method 'not measured'
_exptl_crystal_description Block
_exptl_crystal_F_000 876
_exptl_crystal_size_max 0.30
_exptl_crystal_size_mid 0.14
_exptl_crystal_size_min 0.10
_refine_diff_density_max 0.402
_refine_diff_density_min -0.325
_refine_diff_density_rms 0.062
_refine_ls_extinction_method none
_refine_ls_goodness_of_fit_ref 1.070
_refine_ls_hydrogen_treatment constr
_refine_ls_matrix_type full
_refine_ls_number_parameters 511
_refine_ls_number_reflns 7763
_refine_ls_number_restraints 0
_refine_ls_restrained_S_all 1.070
_refine_ls_R_factor_all 0.0462
_refine_ls_R_factor_gt 0.0364
_refine_ls_shift/su_max 0.001
_refine_ls_shift/su_mean 0.000
_refine_ls_structure_factor_coef Fsqd
_refine_ls_weighting_details 'calc w=1/[\s^2^(Fo^2^)+(0.0321P)^2^+1.1141P] where P=(Fo^2^+2Fc^2^)/3'
_refine_ls_weighting_scheme calc
_refine_ls_wR_factor_gt 0.0801
_refine_ls_wR_factor_ref 0.0848
_reflns_number_gt 6616
_reflns_number_total 7763
_reflns_threshold_expression >2sigma(I)
_cod_data_source_file c0dt00716a.txt
_cod_data_source_block jak671
_cod_depositor_comments
;
The following automatic conversions were performed:

'_symmetry_cell_setting' value 'Triclinic' changed to 'triclinic'
according to /home/saulius/struct/CIF-dictionaries/cif_core.dic
dictionary named 'cif_core.dic' version 2.4.2 from
2011-04-26.

'_exptl_absorpt_correction_type' value 'Multi-scan'
changed to 'multi-scan' according to
/home/saulius/struct/CIF-dictionaries/cif_core.dic dictionary named
'cif_core.dic' version 2.4.2 from 2011-04-26.

Automatic conversion script
Id: cif_fix_values 1891 2012-01-12 08:04:46Z andrius 
;
_cod_original_sg_symbol_H-M P-1
_cod_database_code 7026804

loop_
_symmetry_equiv_pos_as_xyz
'x, y, z'
'-x, -y, -z'

loop_
_atom_site_label
_atom_site_type_symbol
_atom_site_fract_x
_atom_site_fract_y
_atom_site_fract_z
_atom_site_U_iso_or_equiv
_atom_site_adp_type
_atom_site_occupancy
_atom_site_symmetry_multiplicity
_atom_site_calc_flag
_atom_site_refinement_flags
Fe1 Fe 0.0000 0.0000 0.0000 0.01238(10) Uani 1 2 d S
Fe2 Fe 0.26235(3) -0.25239(2) 0.00641(3) 0.01272(8) Uani 1 1 d .
N1 N 0.04358(16) 0.10363(15) 0.18394(15) 0.0138(4) Uani 1 1 d .
N2 N 0.10978(16) -0.07768(14) 0.09483(15) 0.0131(4) Uani 1 1 d .
N3 N 0.11938(16) -0.18278(15) 0.05872(15) 0.0139(4) Uani 1 1 d .
N4 N 0.21060(16) -0.34707(15) 0.08057(15) 0.0140(4) Uani 1 1 d .
N5 N 0.11660(16) -0.12329(15) 0.22836(15) 0.0128(4) Uani 1 1 d .
C1 C 0.0331(2) 0.20410(18) 0.2306(2) 0.0174(5) Uani 1 1 d .
H1 H -0.0053 0.2315 0.1787 0.021 Uiso 1 1 calc R
C2 C 0.0762(2) 0.26998(19) 0.3519(2) 0.0199(5) Uani 1 1 d .
H2 H 0.0650 0.3401 0.3821 0.024 Uiso 1 1 calc R
C3 C 0.1356(2) 0.23179(19) 0.4280(2) 0.0197(5) Uani 1 1 d .
H3 H 0.1680 0.2764 0.5117 0.024 Uiso 1 1 calc R
C4 C 0.1478(2) 0.12769(18) 0.38128(19) 0.0168(4) Uani 1 1 d .
H4 H 0.1882 0.0996 0.4318 0.020 Uiso 1 1 calc R
C5 C 0.09933(19) 0.06620(18) 0.25898(18) 0.0137(4) Uani 1 1 d .
C6 C 0.10941(18) -0.04329(17) 0.19665(18) 0.0124(4) Uani 1 1 d .
C7 C 0.12347(19) -0.20865(18) 0.13957(18) 0.0131(4) Uani 1 1 d .
C8 C 0.14327(19) -0.31092(17) 0.13548(18) 0.0133(4) Uani 1 1 d .
C9 C 0.0967(2) -0.36833(19) 0.17884(19) 0.0175(5) Uani 1 1 d .
H9 H 0.0483 -0.3421 0.2155 0.021 Uiso 1 1 calc R
C10 C 0.1224(2) -0.46472(19) 0.1673(2) 0.0199(5) Uani 1 1 d .
H10 H 0.0919 -0.5057 0.1963 0.024 Uiso 1 1 calc R
C11 C 0.1928(2) -0.50119(19) 0.1132(2) 0.0206(5) Uani 1 1 d .
H11 H 0.2125 -0.5665 0.1059 0.025 Uiso 1 1 calc R
C12 C 0.2340(2) -0.44054(18) 0.0700(2) 0.0179(5) Uani 1 1 d .
H12 H 0.2807 -0.4665 0.0313 0.022 Uiso 1 1 calc R
C13 C 0.1166(2) -0.12016(17) 0.33209(18) 0.0139(4) Uani 1 1 d .
C14 C 0.0050(2) -0.12971(18) 0.33509(19) 0.0170(4) Uani 1 1 d .
H14 H -0.0695 -0.1370 0.2713 0.020 Uiso 1 1 calc R
C15 C 0.0052(2) -0.12831(19) 0.4343(2) 0.0213(5) Uani 1 1 d .
H15 H -0.0697 -0.1338 0.4392 0.026 Uiso 1 1 calc R
C16 C 0.1137(2) -0.1190(2) 0.5256(2) 0.0244(5) Uani 1 1 d .
H16 H 0.1129 -0.1182 0.5929 0.029 Uiso 1 1 calc R
C17 C 0.2237(2) -0.1107(2) 0.5200(2) 0.0255(5) Uani 1 1 d .
H17 H 0.2978 -0.1052 0.5828 0.031 Uiso 1 1 calc R
C18 C 0.2259(2) -0.11036(19) 0.42238(19) 0.0193(5) Uani 1 1 d .
H18 H 0.3012 -0.1035 0.4182 0.023 Uiso 1 1 calc R
N21 N 0.31495(16) -0.16161(15) -0.07158(15) 0.0146(4) Uani 1 1 d .
N22 N 0.38553(16) -0.32829(15) -0.04977(16) 0.0150(4) Uani 1 1 d .
N23 N 0.39504(17) -0.43198(15) -0.07532(16) 0.0163(4) Uani 1 1 d .
N24 N 0.45897(19) -0.60398(16) -0.30407(17) 0.0234(4) Uani 1 1 d .
N25 N 0.40679(16) -0.39407(15) -0.20929(15) 0.0141(4) Uani 1 1 d .
C21 C 0.2969(2) -0.06683(18) -0.06152(19) 0.0173(4) Uani 1 1 d .
H21 H 0.2561 -0.0351 -0.0182 0.021 Uiso 1 1 calc R
C22 C 0.3351(2) -0.01264(19) -0.1116(2) 0.0189(5) Uani 1 1 d .
H22 H 0.3191 0.0540 -0.1044 0.023 Uiso 1 1 calc R
C23 C 0.3971(2) -0.05762(19) -0.1722(2) 0.0196(5) Uani 1 1 d .
H23 H 0.4255 -0.0214 -0.2062 0.024 Uiso 1 1 calc R
C24 C 0.4177(2) -0.15576(18) -0.18307(19) 0.0177(5) Uani 1 1 d .
H24 H 0.4597 -0.1880 -0.2247 0.021 Uiso 1 1 calc R
C25 C 0.37537(19) -0.20562(18) -0.13175(19) 0.0147(4) Uani 1 1 d .
C26 C 0.39207(19) -0.30684(18) -0.13041(18) 0.0140(4) Uani 1 1 d .
C27 C 0.40698(19) -0.47046(18) -0.17134(19) 0.0152(4) Uani 1 1 d .
C28 C 0.4126(2) -0.58268(18) -0.22953(19) 0.0163(4) Uani 1 1 d .
C29 C 0.3708(2) -0.6600(2) -0.2040(2) 0.0262(5) Uani 1 1 d .
H29 H 0.3382 -0.6412 -0.1508 0.031 Uiso 1 1 calc R
C30 C 0.3770(3) -0.7651(2) -0.2570(2) 0.0304(6) Uani 1 1 d .
H30 H 0.3500 -0.8195 -0.2399 0.036 Uiso 1 1 calc R
C31 C 0.4235(2) -0.7894(2) -0.3354(2) 0.0237(5) Uani 1 1 d .
H31 H 0.4284 -0.8611 -0.3741 0.028 Uiso 1 1 calc R
C32 C 0.4621(2) -0.7073(2) -0.3556(2) 0.0263(5) Uani 1 1 d .
H32 H 0.4934 -0.7247 -0.4099 0.032 Uiso 1 1 calc R
C33 C 0.4019(2) -0.40396(18) -0.31752(19) 0.0155(4) Uani 1 1 d .
C34 C 0.5130(2) -0.37455(19) -0.3179(2) 0.0212(5) Uani 1 1 d .
H34 H 0.5923 -0.3542 -0.2507 0.025 Uiso 1 1 calc R
C35 C 0.5054(2) -0.3757(2) -0.4193(2) 0.0277(6) Uani 1 1 d .
H35 H 0.5803 -0.3548 -0.4213 0.033 Uiso 1 1 calc R
C36 C 0.3903(3) -0.4070(2) -0.5166(2) 0.0310(6) Uani 1 1 d .
H36 H 0.3861 -0.4094 -0.5863 0.037 Uiso 1 1 calc R
C37 C 0.2807(2) -0.4349(2) -0.5141(2) 0.0308(6) Uani 1 1 d .
H37 H 0.2015 -0.4551 -0.5813 0.037 Uiso 1 1 calc R
C38 C 0.2863(2) -0.4334(2) -0.4130(2) 0.0230(5) Uani 1 1 d .
H38 H 0.2114 -0.4525 -0.4103 0.028 Uiso 1 1 calc R
N40 N 0.15486(17) 0.11491(15) 0.03017(16) 0.0184(4) Uani 1 1 d .
C40 C 0.20404(19) 0.17408(18) 0.00922(18) 0.0159(4) Uani 1 1 d .
S40 S 0.27358(5) 0.25495(5) -0.02147(5) 0.02108(13) Uani 1 1 d .
N50 N 0.11702(17) -0.37351(16) -0.16713(16) 0.0174(4) Uani 1 1 d .
C50 C 0.0879(2) -0.46068(19) -0.2496(2) 0.0179(5) Uani 1 1 d .
S50 S 0.04420(6) -0.58307(5) -0.36283(6) 0.03526(17) Uani 1 1 d .
N60 N 0.38737(17) -0.11854(16) 0.17811(16) 0.0186(4) Uani 1 1 d .
C60 C 0.40959(19) -0.03606(19) 0.2627(2) 0.0168(5) Uani 1 1 d .
S60 S 0.44235(6) 0.07913(5) 0.37975(6) 0.03015(15) Uani 1 1 d .

loop_
_atom_site_aniso_label
_atom_site_aniso_U_11
_atom_site_aniso_U_22
_atom_site_aniso_U_33
_atom_site_aniso_U_23
_atom_site_aniso_U_13
_atom_site_aniso_U_12
Fe1 0.0160(2) 0.0131(2) 0.0109(2) 0.00636(18) 0.00817(18) 0.00676(18)
Fe2 0.01744(16) 0.01213(16) 0.01177(16) 0.00526(13) 0.01024(13) 0.00674(13)
N1 0.0174(9) 0.0134(9) 0.0133(9) 0.0063(8) 0.0095(8) 0.0082(8)
N2 0.0165(9) 0.0132(9) 0.0119(9) 0.0061(8) 0.0086(8) 0.0073(7)
N3 0.0179(9) 0.0135(9) 0.0139(9) 0.0069(8) 0.0101(8) 0.0088(8)
N4 0.0168(9) 0.0134(9) 0.0129(9) 0.0062(8) 0.0083(8) 0.0063(7)
N5 0.0167(9) 0.0144(9) 0.0107(9) 0.0061(8) 0.0092(7) 0.0079(7)
C1 0.0219(11) 0.0150(11) 0.0182(11) 0.0093(10) 0.0106(10) 0.0091(9)
C2 0.0247(12) 0.0125(11) 0.0198(12) 0.0039(10) 0.0129(10) 0.0076(10)
C3 0.0249(12) 0.0197(12) 0.0131(11) 0.0048(10) 0.0118(10) 0.0071(10)
C4 0.0201(11) 0.0185(12) 0.0151(11) 0.0089(10) 0.0104(9) 0.0089(9)
C5 0.0143(10) 0.0144(11) 0.0141(11) 0.0065(9) 0.0090(9) 0.0063(9)
C6 0.0119(9) 0.0150(11) 0.0103(10) 0.0061(9) 0.0055(8) 0.0054(8)
C7 0.0136(10) 0.0147(11) 0.0115(10) 0.0048(9) 0.0081(9) 0.0065(9)
C8 0.0146(10) 0.0137(11) 0.0106(10) 0.0054(9) 0.0063(9) 0.0047(9)
C9 0.0206(11) 0.0197(12) 0.0177(11) 0.0101(10) 0.0128(10) 0.0091(10)
C10 0.0257(12) 0.0182(12) 0.0209(12) 0.0124(10) 0.0136(10) 0.0069(10)
C11 0.0277(12) 0.0165(12) 0.0235(12) 0.0119(10) 0.0148(11) 0.0118(10)
C12 0.0245(11) 0.0166(12) 0.0183(12) 0.0088(10) 0.0141(10) 0.0111(10)
C13 0.0201(11) 0.0123(11) 0.0116(10) 0.0056(9) 0.0102(9) 0.0060(9)
C14 0.0202(11) 0.0190(12) 0.0156(11) 0.0084(10) 0.0115(9) 0.0095(9)
C15 0.0279(12) 0.0227(13) 0.0235(13) 0.0117(11) 0.0205(11) 0.0110(10)
C16 0.0347(13) 0.0270(14) 0.0152(12) 0.0112(11) 0.0157(11) 0.0076(11)
C17 0.0247(12) 0.0335(15) 0.0168(12) 0.0149(11) 0.0074(10) 0.0070(11)
C18 0.0193(11) 0.0230(13) 0.0176(12) 0.0109(10) 0.0102(10) 0.0068(10)
N21 0.0168(9) 0.0135(9) 0.0147(9) 0.0062(8) 0.0095(8) 0.0062(8)
N22 0.0180(9) 0.0139(9) 0.0146(9) 0.0064(8) 0.0095(8) 0.0080(8)
N23 0.0195(9) 0.0151(10) 0.0162(10) 0.0065(8) 0.0106(8) 0.0094(8)
N24 0.0310(11) 0.0158(10) 0.0237(11) 0.0045(9) 0.0191(9) 0.0092(9)
N25 0.0160(9) 0.0132(9) 0.0119(9) 0.0033(8) 0.0091(8) 0.0050(7)
C21 0.0191(11) 0.0169(12) 0.0170(11) 0.0069(10) 0.0108(9) 0.0083(9)
C22 0.0222(11) 0.0150(11) 0.0206(12) 0.0093(10) 0.0110(10) 0.0073(9)
C23 0.0233(11) 0.0187(12) 0.0170(12) 0.0096(10) 0.0104(10) 0.0039(10)
C24 0.0224(11) 0.0168(12) 0.0156(11) 0.0065(10) 0.0127(10) 0.0069(9)
C25 0.0162(10) 0.0133(11) 0.0127(11) 0.0044(9) 0.0077(9) 0.0047(9)
C26 0.0135(10) 0.0136(11) 0.0119(10) 0.0038(9) 0.0068(9) 0.0040(9)
C27 0.0137(10) 0.0170(12) 0.0155(11) 0.0074(10) 0.0080(9) 0.0067(9)
C28 0.0166(10) 0.0165(12) 0.0117(11) 0.0044(9) 0.0056(9) 0.0087(9)
C29 0.0422(15) 0.0250(14) 0.0238(13) 0.0144(12) 0.0229(12) 0.0186(12)
C30 0.0530(17) 0.0224(14) 0.0289(14) 0.0171(12) 0.0253(13) 0.0198(13)
C31 0.0282(13) 0.0186(12) 0.0179(12) 0.0056(10) 0.0081(10) 0.0136(10)
C32 0.0324(13) 0.0212(13) 0.0252(13) 0.0050(11) 0.0202(12) 0.0117(11)
C33 0.0248(11) 0.0126(11) 0.0125(11) 0.0043(9) 0.0135(9) 0.0083(9)
C34 0.0213(11) 0.0230(13) 0.0182(12) 0.0062(10) 0.0127(10) 0.0087(10)
C35 0.0367(14) 0.0264(14) 0.0311(14) 0.0134(12) 0.0272(13) 0.0113(12)
C36 0.0464(16) 0.0324(15) 0.0212(13) 0.0137(12) 0.0230(13) 0.0113(13)
C37 0.0319(14) 0.0364(16) 0.0172(13) 0.0120(12) 0.0093(11) 0.0062(12)
C38 0.0235(12) 0.0250(13) 0.0199(12) 0.0102(11) 0.0120(10) 0.0064(10)
N40 0.0208(9) 0.0164(10) 0.0199(10) 0.0082(9) 0.0122(8) 0.0080(8)
C40 0.0150(10) 0.0153(11) 0.0112(11) 0.0024(9) 0.0051(9) 0.0067(9)
S40 0.0250(3) 0.0168(3) 0.0246(3) 0.0109(3) 0.0148(3) 0.0066(2)
N50 0.0198(9) 0.0182(10) 0.0159(10) 0.0084(9) 0.0103(8) 0.0069(8)
C50 0.0164(10) 0.0199(13) 0.0199(12) 0.0100(11) 0.0112(10) 0.0058(9)
S50 0.0353(4) 0.0200(3) 0.0333(4) -0.0046(3) 0.0233(3) 0.0004(3)
N60 0.0219(10) 0.0190(11) 0.0170(10) 0.0086(9) 0.0116(8) 0.0077(8)
C60 0.0153(10) 0.0208(12) 0.0172(12) 0.0107(11) 0.0094(9) 0.0066(9)
S60 0.0247(3) 0.0245(3) 0.0225(3) -0.0028(3) 0.0114(3) 0.0059(3)

loop_
_atom_type_symbol
_atom_type_description
_atom_type_scat_dispersion_real
_atom_type_scat_dispersion_imag
_atom_type_scat_source
C C 0.0033 0.0016 'International Tables Vol C Tables 4.2.6.8 and 6.1.1.4'
H H 0.0000 0.0000 'International Tables Vol C Tables 4.2.6.8 and 6.1.1.4'
N N 0.0061 0.0033 'International Tables Vol C Tables 4.2.6.8 and 6.1.1.4'
S S 0.1246 0.1234 'International Tables Vol C Tables 4.2.6.8 and 6.1.1.4'
Fe Fe 0.3463 0.8444 'International Tables Vol C Tables 4.2.6.8 and 6.1.1.4'

loop_
_geom_angle_atom_site_label_1
_geom_angle_atom_site_label_2
_geom_angle_atom_site_label_3
_geom_angle
_geom_angle_site_symmetry_1
_geom_angle_site_symmetry_3
_geom_angle_publ_flag
N40 Fe1 N40 180.0 . 2 ?
N40 Fe1 N1 90.17(7) . . y
N40 Fe1 N1 89.83(7) 2 . y
N40 Fe1 N1 89.83(7) . 2 ?
N40 Fe1 N1 90.17(7) 2 2 ?
N1 Fe1 N1 180.0 . 2 ?
N40 Fe1 N2 96.87(7) . . y
N40 Fe1 N2 83.13(7) 2 . y
N1 Fe1 N2 76.61(6) . . y
N1 Fe1 N2 103.39(6) 2 . y
N40 Fe1 N2 83.13(7) . 2 ?
N40 Fe1 N2 96.87(7) 2 2 ?
N1 Fe1 N2 103.39(6) . 2 ?
N1 Fe1 N2 76.61(6) 2 2 ?
N2 Fe1 N2 180.0 . 2 ?
N60 Fe2 N50 171.17(7) . . y
N60 Fe2 N4 90.73(7) . . y
N50 Fe2 N4 90.80(7) . . y
N60 Fe2 N22 103.35(7) . . y
N50 Fe2 N22 84.78(7) . . y
N4 Fe2 N22 102.77(6) . . y
N60 Fe2 N21 90.41(7) . . y
N50 Fe2 N21 88.26(7) . . y
N4 Fe2 N21 178.32(6) . . y
N22 Fe2 N21 75.75(6) . . y
N60 Fe2 N3 80.01(7) . . y
N50 Fe2 N3 91.99(7) . . y
N4 Fe2 N3 75.05(6) . . y
N22 Fe2 N3 176.10(6) . . y
N21 Fe2 N3 106.37(6) . . y
C1 N1 C5 118.03(18) . . ?
C1 N1 Fe1 126.31(14) . . ?
C5 N1 Fe1 115.23(13) . . ?
C6 N2 N3 107.68(16) . . ?
C6 N2 Fe1 108.20(13) . . ?
N3 N2 Fe1 133.95(13) . . ?
C7 N3 N2 107.18(16) . . ?
C7 N3 Fe2 104.41(12) . . ?
N2 N3 Fe2 130.29(12) . . ?
C12 N4 C8 118.29(17) . . ?
C12 N4 Fe2 124.88(14) . . ?
C8 N4 Fe2 116.71(13) . . ?
C6 N5 C7 104.94(16) . . ?
C6 N5 C13 127.97(17) . . ?
C7 N5 C13 127.09(17) . . ?
N1 C1 C2 122.5(2) . . ?
N1 C1 H1 118.7 . . ?
C2 C1 H1 118.7 . . ?
C3 C2 C1 118.8(2) . . ?
C3 C2 H2 120.6 . . ?
C1 C2 H2 120.6 . . ?
C2 C3 C4 119.5(2) . . ?
C2 C3 H3 120.3 . . ?
C4 C3 H3 120.3 . . ?
C5 C4 C3 118.0(2) . . ?
C5 C4 H4 121.0 . . ?
C3 C4 H4 121.0 . . ?
N1 C5 C4 123.11(19) . . ?
N1 C5 C6 112.35(17) . . ?
C4 C5 C6 124.43(19) . . ?
N2 C6 N5 110.04(18) . . ?
N2 C6 C5 121.38(18) . . ?
N5 C6 C5 128.57(17) . . ?
N3 C7 N5 110.15(18) . . ?
N3 C7 C8 122.43(18) . . ?
N5 C7 C8 127.23(18) . . ?
N4 C8 C9 122.42(19) . . ?
N4 C8 C7 112.49(17) . . ?
C9 C8 C7 125.06(18) . . ?
C10 C9 C8 118.27(19) . . ?
C10 C9 H9 120.9 . . ?
C8 C9 H9 120.9 . . ?
C9 C10 C11 119.7(2) . . ?
C9 C10 H10 120.2 . . ?
C11 C10 H10 120.2 . . ?
C10 C11 C12 118.7(2) . . ?
C10 C11 H11 120.7 . . ?
C12 C11 H11 120.7 . . ?
N4 C12 C11 122.63(19) . . ?
N4 C12 H12 118.7 . . ?
C11 C12 H12 118.7 . . ?
C18 C13 C14 122.55(19) . . ?
C18 C13 N5 119.06(18) . . ?
C14 C13 N5 118.38(18) . . ?
C13 C14 C15 118.1(2) . . ?
C13 C14 H14 121.0 . . ?
C15 C14 H14 121.0 . . ?
C16 C15 C14 120.3(2) . . ?
C16 C15 H15 119.9 . . ?
C14 C15 H15 119.9 . . ?
C15 C16 C17 120.6(2) . . ?
C15 C16 H16 119.7 . . ?
C17 C16 H16 119.7 . . ?
C16 C17 C18 120.0(2) . . ?
C16 C17 H17 120.0 . . ?
C18 C17 H17 120.0 . . ?
C13 C18 C17 118.5(2) . . ?
C13 C18 H18 120.7 . . ?
C17 C18 H18 120.7 . . ?
C21 N21 C25 118.45(18) . . ?
C21 N21 Fe2 125.88(14) . . ?
C25 N21 Fe2 115.62(13) . . ?
C26 N22 N23 108.34(16) . . ?
C26 N22 Fe2 110.07(13) . . ?
N23 N22 Fe2 129.78(13) . . ?
C27 N23 N22 106.78(17) . . ?
C28 N24 C32 116.2(2) . . ?
C26 N25 C27 104.68(16) . . ?
C26 N25 C33 124.08(17) . . ?
C27 N25 C33 130.56(18) . . ?
N21 C21 C22 122.69(19) . . ?
N21 C21 H21 118.7 . . ?
C22 C21 H21 118.7 . . ?
C23 C22 C21 118.5(2) . . ?
C23 C22 H22 120.7 . . ?
C21 C22 H22 120.7 . . ?
C22 C23 C24 119.7(2) . . ?
C22 C23 H23 120.1 . . ?
C24 C23 H23 120.1 . . ?
C25 C24 C23 118.31(19) . . ?
C25 C24 H24 120.8 . . ?
C23 C24 H24 120.8 . . ?
N21 C25 C24 122.28(19) . . ?
N21 C25 C26 111.56(17) . . ?
C24 C25 C26 126.13(18) . . ?
N22 C26 N25 109.70(18) . . ?
N22 C26 C25 120.94(18) . . ?
N25 C26 C25 129.21(18) . . ?
N23 C27 N25 110.49(18) . . ?
N23 C27 C28 122.39(19) . . ?
N25 C27 C28 127.04(18) . . ?
N24 C28 C29 123.4(2) . . ?
N24 C28 C27 118.02(19) . . ?
C29 C28 C27 118.55(19) . . ?
C28 C29 C30 119.1(2) . . ?
C28 C29 H29 120.5 . . ?
C30 C29 H29 120.5 . . ?
C29 C30 C31 118.5(2) . . ?
C29 C30 H30 120.7 . . ?
C31 C30 H30 120.7 . . ?
C32 C31 C30 118.2(2) . . ?
C32 C31 H31 120.9 . . ?
C30 C31 H31 120.9 . . ?
N24 C32 C31 124.5(2) . . ?
N24 C32 H32 117.7 . . ?
C31 C32 H32 117.7 . . ?
C38 C33 C34 122.2(2) . . ?
C38 C33 N25 118.02(18) . . ?
C34 C33 N25 119.6(2) . . ?
C33 C34 C35 118.2(2) . . ?
C33 C34 H34 120.9 . . ?
C35 C34 H34 120.9 . . ?
C36 C35 C34 120.4(2) . . ?
C36 C35 H35 119.8 . . ?
C34 C35 H35 119.8 . . ?
C35 C36 C37 120.6(2) . . ?
C35 C36 H36 119.7 . . ?
C37 C36 H36 119.7 . . ?
C36 C37 C38 119.9(2) . . ?
C36 C37 H37 120.1 . . ?
C38 C37 H37 120.1 . . ?
C33 C38 C37 118.7(2) . . ?
C33 C38 H38 120.6 . . ?
C37 C38 H38 120.6 . . ?
C40 N40 Fe1 154.65(17) . . ?
N40 C40 S40 178.9(2) . . ?
C50 N50 Fe2 144.54(17) . . ?
N50 C50 S50 178.0(2) . . ?
C60 N60 Fe2 151.28(17) . . ?
N60 C60 S60 179.0(2) . . ?

loop_
_geom_bond_atom_site_label_1
_geom_bond_atom_site_label_2
_geom_bond_distance
_geom_bond_site_symmetry_2
_geom_bond_publ_flag
Fe1 N40 2.1124(18) . y
Fe1 N40 2.1124(18) 2 ?
Fe1 N1 2.1789(17) . y
Fe1 N1 2.1789(17) 2 ?
Fe1 N2 2.2121(17) . y
Fe1 N2 2.2121(16) 2 ?
Fe2 N60 2.0865(19) . y
Fe2 N50 2.1055(19) . y
Fe2 N4 2.1743(17) . y
Fe2 N22 2.1751(17) . y
Fe2 N21 2.1832(17) . y
Fe2 N3 2.3392(16) . y
N1 C1 1.336(3) . ?
N1 C5 1.350(3) . ?
N2 C6 1.318(3) . ?
N2 N3 1.385(2) . ?
N3 C7 1.316(3) . ?
N4 C12 1.336(3) . ?
N4 C8 1.358(3) . ?
N5 C6 1.366(3) . ?
N5 C7 1.376(3) . ?
N5 C13 1.447(2) . ?
C1 C2 1.388(3) . ?
C1 H1 0.9500 . ?
C2 C3 1.381(3) . ?
C2 H2 0.9500 . ?
C3 C4 1.389(3) . ?
C3 H3 0.9500 . ?
C4 C5 1.382(3) . ?
C4 H4 0.9500 . ?
C5 C6 1.474(3) . ?
C7 C8 1.464(3) . ?
C8 C9 1.387(3) . ?
C9 C10 1.383(3) . ?
C9 H9 0.9500 . ?
C10 C11 1.385(3) . ?
C10 H10 0.9500 . ?
C11 C12 1.385(3) . ?
C11 H11 0.9500 . ?
C12 H12 0.9500 . ?
C13 C18 1.375(3) . ?
C13 C14 1.385(3) . ?
C14 C15 1.392(3) . ?
C14 H14 0.9500 . ?
C15 C16 1.378(3) . ?
C15 H15 0.9500 . ?
C16 C17 1.384(3) . ?
C16 H16 0.9500 . ?
C17 C18 1.390(3) . ?
C17 H17 0.9500 . ?
C18 H18 0.9500 . ?
N21 C21 1.332(3) . ?
N21 C25 1.359(3) . ?
N22 C26 1.319(3) . ?
N22 N23 1.378(2) . ?
N23 C27 1.316(3) . ?
N24 C28 1.338(3) . ?
N24 C32 1.342(3) . ?
N25 C26 1.367(3) . ?
N25 C27 1.378(3) . ?
N25 C33 1.452(3) . ?
C21 C22 1.384(3) . ?
C21 H21 0.9500 . ?
C22 C23 1.384(3) . ?
C22 H22 0.9500 . ?
C23 C24 1.385(3) . ?
C23 H23 0.9500 . ?
C24 C25 1.383(3) . ?
C24 H24 0.9500 . ?
C25 C26 1.463(3) . ?
C27 C28 1.472(3) . ?
C28 C29 1.378(3) . ?
C29 C30 1.381(3) . ?
C29 H29 0.9500 . ?
C30 C31 1.385(3) . ?
C30 H30 0.9500 . ?
C31 C32 1.370(3) . ?
C31 H31 0.9500 . ?
C32 H32 0.9500 . ?
C33 C38 1.370(3) . ?
C33 C34 1.385(3) . ?
C34 C35 1.389(3) . ?
C34 H34 0.9500 . ?
C35 C36 1.372(4) . ?
C35 H35 0.9500 . ?
C36 C37 1.379(3) . ?
C36 H36 0.9500 . ?
C37 C38 1.392(3) . ?
C37 H37 0.9500 . ?
C38 H38 0.9500 . ?
N40 C40 1.168(3) . ?
C40 S40 1.634(2) . ?
N50 C50 1.172(3) . ?
C50 S50 1.621(2) . ?
N60 C60 1.170(3) . ?
C60 S60 1.620(2) . ?

loop_
_geom_torsion_atom_site_label_1
_geom_torsion_atom_site_label_2
_geom_torsion_atom_site_label_3
_geom_torsion_atom_site_label_4
_geom_torsion
_geom_torsion_site_symmetry_1
N40 Fe1 N1 C1 68.20(17) .
N40 Fe1 N1 C1 -111.80(17) 2
N2 Fe1 N1 C1 165.22(18) .
N2 Fe1 N1 C1 -14.78(18) 2
N40 Fe1 N1 C5 -104.02(15) .
N40 Fe1 N1 C5 75.98(15) 2
N2 Fe1 N1 C5 -7.00(14) .
N2 Fe1 N1 C5 173.00(14) 2
N40 Fe1 N2 C6 106.76(14) .
N40 Fe1 N2 C6 -73.24(14) 2
N1 Fe1 N2 C6 18.23(13) .
N1 Fe1 N2 C6 -161.77(13) 2
N40 Fe1 N2 N3 -113.69(17) .
N40 Fe1 N2 N3 66.31(17) 2
N1 Fe1 N2 N3 157.78(18) .
N1 Fe1 N2 N3 -22.22(18) 2
C6 N2 N3 C7 0.5(2) .
Fe1 N2 N3 C7 -139.20(16) .
C6 N2 N3 Fe2 -126.63(16) .
Fe1 N2 N3 Fe2 93.68(19) .
N60 Fe2 N3 C7 -71.52(14) .
N50 Fe2 N3 C7 112.24(14) .
N4 Fe2 N3 C7 21.95(13) .
N21 Fe2 N3 C7 -158.98(13) .
N60 Fe2 N3 N2 56.63(16) .
N50 Fe2 N3 N2 -119.61(17) .
N4 Fe2 N3 N2 150.10(17) .
N21 Fe2 N3 N2 -30.84(18) .
N60 Fe2 N4 C12 -114.58(18) .
N50 Fe2 N4 C12 74.11(18) .
N22 Fe2 N4 C12 -10.71(19) .
N3 Fe2 N4 C12 165.96(19) .
N60 Fe2 N4 C8 69.37(15) .
N50 Fe2 N4 C8 -101.94(15) .
N22 Fe2 N4 C8 173.24(14) .
N3 Fe2 N4 C8 -10.09(14) .
C5 N1 C1 C2 -0.5(3) .
Fe1 N1 C1 C2 -172.56(16) .
N1 C1 C2 C3 2.0(3) .
C1 C2 C3 C4 -1.7(3) .
C2 C3 C4 C5 0.1(3) .
C1 N1 C5 C4 -1.2(3) .
Fe1 N1 C5 C4 171.66(16) .
C1 N1 C5 C6 -177.60(18) .
Fe1 N1 C5 C6 -4.7(2) .
C3 C4 C5 N1 1.5(3) .
C3 C4 C5 C6 177.36(19) .
N3 N2 C6 N5 -0.9(2) .
Fe1 N2 C6 N5 149.74(13) .
N3 N2 C6 C5 -179.60(17) .
Fe1 N2 C6 C5 -29.0(2) .
C7 N5 C6 N2 0.9(2) .
C13 N5 C6 N2 -178.83(18) .
C7 N5 C6 C5 179.52(19) .
C13 N5 C6 C5 -0.2(3) .
N1 C5 C6 N2 24.1(3) .
C4 C5 C6 N2 -152.2(2) .
N1 C5 C6 N5 -154.4(2) .
C4 C5 C6 N5 29.4(3) .
N2 N3 C7 N5 0.1(2) .
Fe2 N3 C7 N5 141.20(14) .
N2 N3 C7 C8 -175.25(18) .
Fe2 N3 C7 C8 -34.1(2) .
C6 N5 C7 N3 -0.6(2) .
C13 N5 C7 N3 179.15(18) .
C6 N5 C7 C8 174.44(19) .
C13 N5 C7 C8 -5.8(3) .
C12 N4 C8 C9 -1.1(3) .
Fe2 N4 C8 C9 175.26(16) .
C12 N4 C8 C7 -179.33(19) .
Fe2 N4 C8 C7 -3.0(2) .
N3 C7 C8 N4 28.0(3) .
N5 C7 C8 N4 -146.5(2) .
N3 C7 C8 C9 -150.2(2) .
N5 C7 C8 C9 35.3(3) .
N4 C8 C9 C10 1.3(3) .
C7 C8 C9 C10 179.3(2) .
C8 C9 C10 C11 -0.1(3) .
C9 C10 C11 C12 -1.1(3) .
C8 N4 C12 C11 -0.3(3) .
Fe2 N4 C12 C11 -176.29(17) .
C10 C11 C12 N4 1.4(3) .
C6 N5 C13 C18 -109.2(2) .
C7 N5 C13 C18 71.1(3) .
C6 N5 C13 C14 72.2(3) .
C7 N5 C13 C14 -107.5(2) .
C18 C13 C14 C15 0.5(3) .
N5 C13 C14 C15 179.05(19) .
C13 C14 C15 C16 -0.7(3) .
C14 C15 C16 C17 0.1(4) .
C15 C16 C17 C18 0.8(4) .
C14 C13 C18 C17 0.3(3) .
N5 C13 C18 C17 -178.2(2) .
C16 C17 C18 C13 -1.0(4) .
N60 Fe2 N21 C21 -63.32(18) .
N50 Fe2 N21 C21 107.95(18) .
N22 Fe2 N21 C21 -167.00(19) .
N3 Fe2 N21 C21 16.39(19) .
N60 Fe2 N21 C25 114.24(15) .
N50 Fe2 N21 C25 -74.49(15) .
N22 Fe2 N21 C25 10.56(14) .
N3 Fe2 N21 C25 -166.05(14) .
N60 Fe2 N22 C26 -106.78(15) .
N50 Fe2 N22 C26 69.73(15) .
N4 Fe2 N22 C26 159.36(14) .
N21 Fe2 N22 C26 -19.80(14) .
N60 Fe2 N22 N23 115.47(17) .
N50 Fe2 N22 N23 -68.02(17) .
N4 Fe2 N22 N23 21.62(18) .
N21 Fe2 N22 N23 -157.55(18) .
C26 N22 N23 C27 -0.1(2) .
Fe2 N22 N23 C27 138.21(16) .
C25 N21 C21 C22 1.2(3) .
Fe2 N21 C21 C22 178.66(16) .
N21 C21 C22 C23 -1.5(3) .
C21 C22 C23 C24 1.0(3) .
C22 C23 C24 C25 -0.3(3) .
C21 N21 C25 C24 -0.4(3) .
Fe2 N21 C25 C24 -178.14(16) .
C21 N21 C25 C26 177.68(19) .
Fe2 N21 C25 C26 -0.1(2) .
C23 C24 C25 N21 0.0(3) .
C23 C24 C25 C26 -177.8(2) .
N23 N22 C26 N25 -0.4(2) .
Fe2 N22 C26 N25 -147.46(13) .
N23 N22 C26 C25 175.47(18) .
Fe2 N22 C26 C25 28.5(2) .
C27 N25 C26 N22 0.8(2) .
C33 N25 C26 N22 172.16(18) .
C27 N25 C26 C25 -174.7(2) .
C33 N25 C26 C25 -3.3(3) .
N21 C25 C26 N22 -19.8(3) .
C24 C25 C26 N22 158.2(2) .
N21 C25 C26 N25 155.2(2) .
C24 C25 C26 N25 -26.8(4) .
N22 N23 C27 N25 0.6(2) .
N22 N23 C27 C28 -176.50(18) .
C26 N25 C27 N23 -0.8(2) .
C33 N25 C27 N23 -171.44(19) .
C26 N25 C27 C28 176.1(2) .
C33 N25 C27 C28 5.5(3) .
C32 N24 C28 C29 0.7(3) .
C32 N24 C28 C27 -179.8(2) .
N23 C27 C28 N24 -161.8(2) .
N25 C27 C28 N24 21.7(3) .
N23 C27 C28 C29 17.8(3) .
N25 C27 C28 C29 -158.8(2) .
N24 C28 C29 C30 0.3(4) .
C27 C28 C29 C30 -179.2(2) .
C28 C29 C30 C31 -1.0(4) .
C29 C30 C31 C32 0.6(4) .
C28 N24 C32 C31 -1.0(4) .
C30 C31 C32 N24 0.4(4) .
C26 N25 C33 C38 -75.3(3) .
C27 N25 C33 C38 93.7(3) .
C26 N25 C33 C34 99.2(2) .
C27 N25 C33 C34 -91.8(3) .
C38 C33 C34 C35 -0.2(3) .
N25 C33 C34 C35 -174.5(2) .
C33 C34 C35 C36 -1.0(4) .
C34 C35 C36 C37 1.7(4) .
C35 C36 C37 C38 -1.2(4) .
C34 C33 C38 C37 0.7(4) .
N25 C33 C38 C37 175.1(2) .
C36 C37 C38 C33 0.0(4) .
N1 Fe1 N40 C40 -127.6(4) .
N1 Fe1 N40 C40 52.4(4) 2
N2 Fe1 N40 C40 155.9(4) .
N2 Fe1 N40 C40 -24.1(4) 2
N4 Fe2 N50 C50 -80.3(3) .
N22 Fe2 N50 C50 22.5(3) .
N21 Fe2 N50 C50 98.3(3) .
N3 Fe2 N50 C50 -155.3(3) .
N4 Fe2 N60 C60 -87.7(3) .
N22 Fe2 N60 C60 169.0(3) .
N21 Fe2 N60 C60 93.5(3) .
N3 Fe2 N60 C60 -13.1(3) .
